data_4036234
loop_
_publ_author_name
'Dhokale, Bhausaheb'
'Jadhav, Thaksen'
'Mobin, Shaikh M.'
'Misra, Rajneesh'

_publ_section_title
;
 Meso Alkynylated Tetraphenylethylene (TPE) and
 2,3,3-Triphenylacrylonitrile (TPAN) Substituted BODIPYs.
;
_journal_issue 16
_journal_name_full 'The Journal of organic chemistry'
_journal_page_first 8018
_journal_page_last 8025
_journal_paper_doi 10.1021/acs.joc.5b01117
_journal_volume 80
_journal_year 2015
_chemical_formula_sum 'C37 H25 B F2 N2'
_chemical_formula_weight 546.40
_space_group_IT_number 2
_space_group_name_Hall '-P 1'
_space_group_name_H-M_alt 'P -1'
_symmetry_cell_setting triclinic
_symmetry_space_group_name_H-M 'P -1'
_atom_sites_solution_hydrogens geom
_atom_sites_solution_primary direct
_atom_sites_solution_secondary difmap
_audit_creation_method SHELXL-97
_cell_angle_alpha 82.872(4)
_cell_angle_beta 83.376(5)
_cell_angle_gamma 88.352(5)
_cell_formula_units_Z 2
_cell_length_a 8.4067(6)
_cell_length_b 12.6497(6)
_cell_length_c 13.5043(6)
_cell_measurement_reflns_used 4853
_cell_measurement_temperature 150(2)
_cell_measurement_theta_max 31.8430
_cell_measurement_theta_min 3.6400
_cell_volume 1415.31(14)
_computing_cell_refinement 'CrysAlis RED, Oxford Diffraction Ltd.,'
_computing_data_collection 'CrysAlis CCD, Oxford Diffraction Ltd.,'
_computing_data_reduction 'CrysAlis RED, Oxford Diffraction Ltd.,'
_computing_molecular_graphics Ortep3
_computing_publication_material Shelx97
_computing_structure_refinement 'SHELXL-97 (Sheldrick, 1997)'
_computing_structure_solution 'SHELXS-97 (Sheldrick, 1997)'
_diffrn_ambient_temperature 150(2)
_diffrn_detector_area_resol_mean 15.9948
_diffrn_measured_fraction_theta_full 0.997
_diffrn_measured_fraction_theta_max 0.997
_diffrn_measurement_device_type 'OXFORD DIFFRACTION SUPER NOVA'
_diffrn_measurement_method \w/q-scan
_diffrn_radiation_monochromator graphite
_diffrn_radiation_source 'Micro-Focus (Mo) X-ray Source'
_diffrn_radiation_type MoK\a
_diffrn_radiation_wavelength 0.71073
_diffrn_reflns_av_R_equivalents 0.0484
_diffrn_reflns_av_sigmaI/netI 0.0684
_diffrn_reflns_limit_h_max 9
_diffrn_reflns_limit_h_min -9
_diffrn_reflns_limit_k_max 15
_diffrn_reflns_limit_k_min -14
_diffrn_reflns_limit_l_max 15
_diffrn_reflns_limit_l_min -16
_diffrn_reflns_number 11622
_diffrn_reflns_theta_full 25.00
_diffrn_reflns_theta_max 25.00
_diffrn_reflns_theta_min 2.91
_exptl_absorpt_coefficient_mu 0.083
_exptl_absorpt_correction_T_max 0.9819
_exptl_absorpt_correction_T_min 0.9722
_exptl_absorpt_correction_type multi-scan
_exptl_absorpt_process_details
;
CrysAlis RED, Oxford Diffraction Ltd.,
Version 1.171.31.7 (release 18-10-2006 CrysAlis171 .NET)
(compiled Oct 18 2006,16:28:17)
Empirical absorption correction using spherical harmonics,
 implemented in SCALE3 ABSPACK scaling algorithm.
;
_exptl_crystal_colour orange
_exptl_crystal_density_diffrn 1.282
_exptl_crystal_density_method 'not measured'
_exptl_crystal_description block
_exptl_crystal_F_000 568
_exptl_crystal_size_max 0.34
_exptl_crystal_size_mid 0.26
_exptl_crystal_size_min 0.22
_refine_diff_density_max 0.247
_refine_diff_density_min -0.197
_refine_diff_density_rms 0.044
_refine_ls_extinction_method none
_refine_ls_goodness_of_fit_ref 1.054
_refine_ls_hydrogen_treatment riding
_refine_ls_matrix_type full
_refine_ls_number_parameters 379
_refine_ls_number_reflns 4961
_refine_ls_number_restraints 0
_refine_ls_restrained_S_all 1.054
_refine_ls_R_factor_all 0.0700
_refine_ls_R_factor_gt 0.0472
_refine_ls_shift/su_max 0.000
_refine_ls_shift/su_mean 0.000
_refine_ls_structure_factor_coef Fsqd
_refine_ls_weighting_details 'calc w=1/[\s^2^(Fo^2^)+(0.0466P)^2^+0.0000P] where P=(Fo^2^+2Fc^2^)/3'
_refine_ls_weighting_scheme calc
_refine_ls_wR_factor_gt 0.1088
_refine_ls_wR_factor_ref 0.1266
_reflns_number_gt 3544
_reflns_number_total 4961
_reflns_threshold_expression >2sigma(I)
_cod_data_source_file jo5b01117_si_002.cif
_cod_data_source_block rm117
_cod_depositor_comments
;
The following automatic conversions were performed:

data item '_symmetry_cell_setting' value 'Triclinic' was changed to
'triclinic' in accordance with the
/home/saulius/struct/COD-crude-data/automatic-downloads/DataCite-retrospective/ACS/depositions/lib/dictionaries/cif_core.dic
dictionary named 'cif_core.dic' version 2.4.2 last updated on
2011-04-26.

Automatic conversion script
Id: cif_fix_values 6909 2019-04-08 15:41:33Z antanas 
;
_cod_database_code 4036234

loop_
_symmetry_equiv_pos_as_xyz
'x, y, z'
'-x, -y, -z'

loop_
_atom_site_label
_atom_site_type_symbol
_atom_site_fract_x
_atom_site_fract_y
_atom_site_fract_z
_atom_site_U_iso_or_equiv
_atom_site_adp_type
_atom_site_occupancy
_atom_site_symmetry_multiplicity
_atom_site_calc_flag
_atom_site_refinement_flags
F1 F 0.67140(15) 0.71006(8) 0.34797(9) 0.0537(4) Uani 1 1 d .
F2 F 0.90075(16) 0.64341(10) 0.27237(9) 0.0601(4) Uani 1 1 d .
N1 N 0.71510(19) 0.51926(12) 0.36839(12) 0.0357(4) Uani 1 1 d .
N2 N 0.86754(18) 0.63829(11) 0.45343(12) 0.0336(4) Uani 1 1 d .
C1 C 0.6581(3) 0.47086(16) 0.29719(16) 0.0447(5) Uani 1 1 d .
H1 H 0.6638 0.4988 0.2283 0.054 Uiso 1 1 calc R
C2 C 0.5889(3) 0.37329(16) 0.33859(16) 0.0443(5) Uani 1 1 d .
H2 H 0.5413 0.3241 0.3035 0.053 Uiso 1 1 calc R
C3 C 0.6033(2) 0.36260(15) 0.43986(16) 0.0396(5) Uani 1 1 d .
H3 H 0.5659 0.3050 0.4881 0.048 Uiso 1 1 calc R
C4 C 0.6838(2) 0.45312(14) 0.45886(14) 0.0331(5) Uani 1 1 d .
C5 C 0.7424(2) 0.47875(14) 0.54592(14) 0.0326(5) Uani 1 1 d .
C6 C 0.8361(2) 0.57022(14) 0.54260(14) 0.0320(5) Uani 1 1 d .
C7 C 0.9122(2) 0.60956(14) 0.61729(15) 0.0378(5) Uani 1 1 d .
H7 H 0.9105 0.5788 0.6852 0.045 Uiso 1 1 calc R
C8 C 0.9899(2) 0.70105(15) 0.57390(16) 0.0422(5) Uani 1 1 d .
H8 H 1.0518 0.7453 0.6062 0.051 Uiso 1 1 calc R
C9 C 0.9604(2) 0.71643(15) 0.47357(16) 0.0398(5) Uani 1 1 d .
H9 H 1.0002 0.7739 0.4260 0.048 Uiso 1 1 calc R
C10 C 0.7126(2) 0.41229(14) 0.63834(14) 0.0347(5) Uani 1 1 d .
C11 C 0.6891(2) 0.35995(14) 0.71871(15) 0.0376(5) Uani 1 1 d .
C12 C 0.6619(2) 0.30162(13) 0.81809(14) 0.0325(5) Uani 1 1 d .
C13 C 0.5106(2) 0.25728(13) 0.85243(14) 0.0345(5) Uani 1 1 d .
H13 H 0.4283 0.2614 0.8094 0.041 Uiso 1 1 calc R
C14 C 0.4840(2) 0.20756(13) 0.95011(14) 0.0332(5) Uani 1 1 d .
H14 H 0.3818 0.1783 0.9736 0.040 Uiso 1 1 calc R
C15 C 0.6026(2) 0.19906(13) 1.01498(13) 0.0293(4) Uani 1 1 d .
C16 C 0.7538(2) 0.23988(13) 0.97789(14) 0.0328(5) Uani 1 1 d .
H16 H 0.8379 0.2321 1.0197 0.039 Uiso 1 1 calc R
C17 C 0.7824(2) 0.29153(13) 0.88101(14) 0.0341(5) Uani 1 1 d .
H17 H 0.8850 0.3202 0.8575 0.041 Uiso 1 1 calc R
C18 C 0.5718(2) 0.14523(13) 1.11991(14) 0.0305(4) Uani 1 1 d .
C19 C 0.7040(2) 0.07186(13) 1.15348(14) 0.0322(5) Uani 1 1 d .
C20 C 0.7609(2) 0.07435(15) 1.24627(15) 0.0385(5) Uani 1 1 d .
H20 H 0.7135 0.1223 1.2904 0.046 Uiso 1 1 calc R
C21 C 0.8870(3) 0.00715(17) 1.27509(17) 0.0475(6) Uani 1 1 d .
H21 H 0.9262 0.0108 1.3378 0.057 Uiso 1 1 calc R
C22 C 0.9543(3) -0.06440(16) 1.21268(18) 0.0510(6) Uani 1 1 d .
H22 H 1.0377 -0.1115 1.2331 0.061 Uiso 1 1 calc R
C23 C 0.8995(3) -0.06727(15) 1.11959(18) 0.0481(6) Uani 1 1 d .
H23 H 0.9461 -0.1161 1.0762 0.058 Uiso 1 1 calc R
C24 C 0.7773(2) 0.00082(14) 1.09012(16) 0.0393(5) Uani 1 1 d .
H24 H 0.7426 -0.0007 1.0258 0.047 Uiso 1 1 calc R
C25 C 0.4335(2) 0.16068(13) 1.18040(14) 0.0307(4) Uani 1 1 d .
C26 C 0.3882(2) 0.08835(13) 1.27550(14) 0.0310(4) Uani 1 1 d .
C27 C 0.3365(2) 0.12882(15) 1.36514(15) 0.0382(5) Uani 1 1 d .
H27 H 0.3282 0.2038 1.3661 0.046 Uiso 1 1 calc R
C28 C 0.2970(3) 0.06137(16) 1.45318(16) 0.0471(6) Uani 1 1 d .
H28 H 0.2663 0.0901 1.5144 0.056 Uiso 1 1 calc R
C29 C 0.3022(3) -0.04830(16) 1.45154(16) 0.0468(6) Uani 1 1 d .
H29 H 0.2733 -0.0947 1.5114 0.056 Uiso 1 1 calc R
C30 C 0.3496(3) -0.08942(15) 1.36279(16) 0.0447(6) Uani 1 1 d .
H30 H 0.3533 -0.1644 1.3615 0.054 Uiso 1 1 calc R
C31 C 0.3918(2) -0.02182(14) 1.27524(15) 0.0379(5) Uani 1 1 d .
H31 H 0.4236 -0.0510 1.2144 0.045 Uiso 1 1 calc R
C32 C 0.3179(2) 0.24926(13) 1.15549(13) 0.0315(5) Uani 1 1 d .
C33 C 0.1533(3) 0.23200(16) 1.16930(16) 0.0420(5) Uani 1 1 d .
H33 H 0.1142 0.1630 1.1944 0.050 Uiso 1 1 calc R
C34 C 0.0462(3) 0.31452(19) 1.14671(17) 0.0536(6) Uani 1 1 d .
H34 H -0.0656 0.3015 1.1571 0.064 Uiso 1 1 calc R
C35 C 0.0999(4) 0.41486(19) 1.10943(18) 0.0625(7) Uani 1 1 d .
H35 H 0.0258 0.4706 1.0928 0.075 Uiso 1 1 calc R
C36 C 0.2631(4) 0.43418(16) 1.09634(17) 0.0552(7) Uani 1 1 d .
H36 H 0.3010 0.5034 1.0710 0.066 Uiso 1 1 calc R
C37 C 0.3712(3) 0.35216(14) 1.12033(15) 0.0422(5) Uani 1 1 d .
H37 H 0.4826 0.3663 1.1127 0.051 Uiso 1 1 calc R
B1 B 0.7901(3) 0.63137(18) 0.35625(17) 0.0386(6) Uani 1 1 d .

loop_
_atom_site_aniso_label
_atom_site_aniso_U_11
_atom_site_aniso_U_22
_atom_site_aniso_U_33
_atom_site_aniso_U_23
_atom_site_aniso_U_13
_atom_site_aniso_U_12
F1 0.0569(8) 0.0456(7) 0.0573(8) 0.0122(6) -0.0212(7) 0.0032(6)
F2 0.0592(9) 0.0857(9) 0.0302(7) 0.0069(6) 0.0072(6) -0.0225(7)
N1 0.0386(10) 0.0422(9) 0.0240(9) 0.0036(7) -0.0026(8) 0.0019(7)
N2 0.0295(9) 0.0368(9) 0.0311(9) 0.0065(7) -0.0004(8) 0.0003(7)
C1 0.0494(14) 0.0553(13) 0.0295(12) -0.0014(10) -0.0087(10) 0.0016(10)
C2 0.0500(14) 0.0448(12) 0.0389(13) -0.0044(10) -0.0089(11) -0.0038(9)
C3 0.0390(13) 0.0382(11) 0.0391(13) 0.0043(9) -0.0032(10) -0.0015(8)
C4 0.0330(11) 0.0373(11) 0.0255(11) 0.0046(8) 0.0011(9) 0.0031(8)
C5 0.0296(11) 0.0356(10) 0.0291(11) 0.0024(8) 0.0031(9) 0.0067(8)
C6 0.0315(11) 0.0364(10) 0.0247(10) 0.0044(8) 0.0013(9) 0.0045(8)
C7 0.0379(12) 0.0441(12) 0.0294(11) -0.0007(9) -0.0009(10) 0.0055(9)
C8 0.0391(13) 0.0467(12) 0.0415(13) -0.0085(10) -0.0046(10) 0.0005(9)
C9 0.0350(12) 0.0376(11) 0.0439(13) 0.0013(9) 0.0011(10) -0.0002(8)
C10 0.0373(12) 0.0380(11) 0.0258(11) 0.0032(9) 0.0006(9) 0.0012(8)
C11 0.0427(13) 0.0345(11) 0.0332(12) -0.0012(9) 0.0015(10) 0.0038(8)
C12 0.0461(13) 0.0263(9) 0.0227(10) 0.0007(7) 0.0015(9) 0.0004(8)
C13 0.0406(12) 0.0373(11) 0.0256(11) -0.0018(8) -0.0058(9) -0.0003(8)
C14 0.0387(12) 0.0321(10) 0.0270(11) 0.0005(8) 0.0001(9) -0.0046(8)
C15 0.0377(11) 0.0257(9) 0.0235(10) -0.0008(7) -0.0012(9) -0.0013(7)
C16 0.0355(12) 0.0323(10) 0.0281(10) 0.0032(8) -0.0006(9) -0.0004(8)
C17 0.0391(12) 0.0297(10) 0.0302(11) 0.0031(8) 0.0037(9) -0.0028(8)
C18 0.0376(12) 0.0250(9) 0.0265(10) 0.0028(7) 0.0007(9) -0.0040(7)
C19 0.0359(12) 0.0275(10) 0.0288(11) 0.0071(8) 0.0042(9) -0.0039(8)
C20 0.0390(12) 0.0446(11) 0.0289(11) 0.0037(9) 0.0000(10) -0.0009(9)
C21 0.0429(14) 0.0570(13) 0.0371(13) 0.0164(10) -0.0035(11) -0.0059(10)
C22 0.0422(13) 0.0454(13) 0.0564(16) 0.0175(11) 0.0050(12) 0.0066(10)
C23 0.0470(14) 0.0360(11) 0.0551(15) 0.0014(10) 0.0102(12) 0.0082(9)
C24 0.0442(13) 0.0326(11) 0.0373(12) 0.0026(9) 0.0047(10) -0.0022(9)
C25 0.0394(12) 0.0261(9) 0.0256(10) -0.0004(8) -0.0009(9) -0.0045(8)
C26 0.0321(11) 0.0287(10) 0.0291(11) 0.0043(8) 0.0015(9) -0.0017(7)
C27 0.0400(12) 0.0339(10) 0.0364(12) 0.0000(9) 0.0091(10) 0.0018(8)
C28 0.0569(15) 0.0497(13) 0.0295(12) -0.0002(9) 0.0108(11) 0.0022(10)
C29 0.0558(15) 0.0430(12) 0.0348(12) 0.0117(10) 0.0058(11) -0.0001(10)
C30 0.0578(15) 0.0320(11) 0.0402(13) 0.0057(9) 0.0018(11) -0.0038(9)
C31 0.0487(13) 0.0315(10) 0.0305(11) 0.0007(8) 0.0035(10) -0.0022(8)
C32 0.0440(12) 0.0280(10) 0.0219(10) -0.0018(7) -0.0036(9) 0.0023(8)
C33 0.0456(14) 0.0443(12) 0.0368(12) -0.0083(9) -0.0054(10) 0.0033(9)
C34 0.0510(15) 0.0692(16) 0.0453(14) -0.0169(12) -0.0190(12) 0.0163(11)
C35 0.088(2) 0.0594(16) 0.0415(14) -0.0085(11) -0.0226(14) 0.0357(14)
C36 0.092(2) 0.0323(12) 0.0397(14) -0.0023(9) -0.0069(14) 0.0139(11)
C37 0.0632(15) 0.0321(11) 0.0299(11) -0.0019(9) -0.0015(11) 0.0007(9)
B1 0.0388(14) 0.0438(13) 0.0285(13) 0.0104(10) 0.0000(11) -0.0025(10)

loop_
_atom_type_symbol
_atom_type_description
_atom_type_scat_dispersion_real
_atom_type_scat_dispersion_imag
_atom_type_scat_source
C C 0.0033 0.0016 'International Tables Vol C Tables 4.2.6.8 and 6.1.1.4'
H H 0.0000 0.0000 'International Tables Vol C Tables 4.2.6.8 and 6.1.1.4'
N N 0.0061 0.0033 'International Tables Vol C Tables 4.2.6.8 and 6.1.1.4'
F F 0.0171 0.0103 'International Tables Vol C Tables 4.2.6.8 and 6.1.1.4'
B B 0.0013 0.0007 'International Tables Vol C Tables 4.2.6.8 and 6.1.1.4'

loop_
_geom_angle_atom_site_label_1
_geom_angle_atom_site_label_2
_geom_angle_atom_site_label_3
_geom_angle
C1 N1 C4 107.14(16)
C1 N1 B1 127.33(16)
C4 N1 B1 125.37(17)
C9 N2 C6 106.61(17)
C9 N2 B1 127.74(16)
C6 N2 B1 125.18(15)
N1 C1 C2 110.61(18)
N1 C1 H1 124.7
C2 C1 H1 124.7
C3 C2 C1 106.74(18)
C3 C2 H2 126.6
C1 C2 H2 126.6
C2 C3 C4 107.36(17)
C2 C3 H3 126.3
C4 C3 H3 126.3
N1 C4 C5 120.11(16)
N1 C4 C3 108.14(18)
C5 C4 C3 131.53(17)
C4 C5 C6 120.53(16)
C4 C5 C10 120.94(16)
C6 C5 C10 118.52(19)
N2 C6 C7 108.57(16)
N2 C6 C5 120.47(18)
C7 C6 C5 130.96(17)
C8 C7 C6 107.32(17)
C8 C7 H7 126.3
C6 C7 H7 126.3
C7 C8 C9 106.91(19)
C7 C8 H8 126.5
C9 C8 H8 126.5
N2 C9 C8 110.60(18)
N2 C9 H9 124.7
C8 C9 H9 124.7
C11 C10 C5 177.0(2)
C10 C11 C12 177.1(2)
C17 C12 C13 119.75(17)
C17 C12 C11 120.45(17)
C13 C12 C11 119.78(19)
C14 C13 C12 118.81(19)
C14 C13 H13 120.6
C12 C13 H13 120.6
C13 C14 C15 122.10(17)
C13 C14 H14 119.0
C15 C14 H14 119.0
C14 C15 C16 118.03(17)
C14 C15 C18 121.36(16)
C16 C15 C18 120.59(18)
C17 C16 C15 120.9(2)
C17 C16 H16 119.6
C15 C16 H16 119.6
C16 C17 C12 120.38(17)
C16 C17 H17 119.8
C12 C17 H17 119.8
C25 C18 C15 122.58(17)
C25 C18 C19 122.62(17)
C15 C18 C19 114.79(15)
C20 C19 C24 118.07(19)
C20 C19 C18 121.71(17)
C24 C19 C18 120.19(18)
C19 C20 C21 120.8(2)
C19 C20 H20 119.6
C21 C20 H20 119.6
C22 C21 C20 120.1(2)
C22 C21 H21 119.9
C20 C21 H21 119.9
C21 C22 C23 119.7(2)
C21 C22 H22 120.2
C23 C22 H22 120.2
C24 C23 C22 120.2(2)
C24 C23 H23 119.9
C22 C23 H23 119.9
C23 C24 C19 121.1(2)
C23 C24 H24 119.5
C19 C24 H24 119.5
C18 C25 C32 122.29(16)
C18 C25 C26 121.55(17)
C32 C25 C26 116.15(15)
C27 C26 C31 118.26(16)
C27 C26 C25 121.32(15)
C31 C26 C25 120.38(16)
C28 C27 C26 120.99(17)
C28 C27 H27 119.5
C26 C27 H27 119.5
C27 C28 C29 119.84(18)
C27 C28 H28 120.1
C29 C28 H28 120.1
C30 C29 C28 119.75(18)
C30 C29 H29 120.1
C28 C29 H29 120.1
C29 C30 C31 120.28(18)
C29 C30 H30 119.9
C31 C30 H30 119.9
C30 C31 C26 120.81(18)
C30 C31 H31 119.6
C26 C31 H31 119.6
C33 C32 C37 118.16(19)
C33 C32 C25 120.78(16)
C37 C32 C25 121.04(19)
C34 C33 C32 120.7(2)
C34 C33 H33 119.7
C32 C33 H33 119.7
C35 C34 C33 120.7(2)
C35 C34 H34 119.6
C33 C34 H34 119.6
C34 C35 C36 119.5(2)
C34 C35 H35 120.2
C36 C35 H35 120.2
C35 C36 C37 120.0(2)
C35 C36 H36 120.0
C37 C36 H36 120.0
C36 C37 C32 120.8(2)
C36 C37 H37 119.6
C32 C37 H37 119.6
F2 B1 F1 109.86(17)
F2 B1 N2 111.98(18)
F1 B1 N2 108.77(17)
F2 B1 N1 109.90(17)
F1 B1 N1 110.26(18)
N2 B1 N1 106.00(15)

loop_
_geom_bond_atom_site_label_1
_geom_bond_atom_site_label_2
_geom_bond_distance
F1 B1 1.393(3)
F2 B1 1.376(2)
N1 C1 1.341(3)
N1 C4 1.395(2)
N1 B1 1.551(3)
N2 C9 1.349(2)
N2 C6 1.394(2)
N2 B1 1.543(3)
C1 C2 1.403(3)
C1 H1 0.9500
C2 C3 1.376(3)
C2 H2 0.9500
C3 C4 1.412(3)
C3 H3 0.9500
C4 C5 1.403(3)
C5 C6 1.412(3)
C5 C10 1.417(2)
C6 C7 1.402(3)
C7 C8 1.377(3)
C7 H7 0.9500
C8 C9 1.394(3)
C8 H8 0.9500
C9 H9 0.9500
C10 C11 1.198(3)
C11 C12 1.446(3)
C12 C17 1.389(3)
C12 C13 1.411(3)
C13 C14 1.385(2)
C13 H13 0.9500
C14 C15 1.394(3)
C14 H14 0.9500
C15 C16 1.400(3)
C15 C18 1.492(2)
C16 C17 1.386(2)
C16 H16 0.9500
C17 H17 0.9500
C18 C25 1.366(2)
C18 C19 1.501(3)
C19 C20 1.396(3)
C19 C24 1.399(3)
C20 C21 1.399(3)
C20 H20 0.9500
C21 C22 1.378(3)
C21 H21 0.9500
C22 C23 1.393(3)
C22 H22 0.9500
C23 C24 1.383(3)
C23 H23 0.9500
C24 H24 0.9500
C25 C32 1.494(3)
C25 C26 1.499(2)
C26 C27 1.391(3)
C26 C31 1.394(2)
C27 C28 1.388(3)
C27 H27 0.9500
C28 C29 1.390(3)
C28 H28 0.9500
C29 C30 1.378(3)
C29 H29 0.9500
C30 C31 1.387(3)
C30 H30 0.9500
C31 H31 0.9500
C32 C33 1.394(3)
C32 C37 1.397(2)
C33 C34 1.387(3)
C33 H33 0.9500
C34 C35 1.375(3)
C34 H34 0.9500
C35 C36 1.388(4)
C35 H35 0.9500
C36 C37 1.392(3)
C36 H36 0.9500
C37 H37 0.9500

loop_
_geom_torsion_atom_site_label_1
_geom_torsion_atom_site_label_2
_geom_torsion_atom_site_label_3
_geom_torsion_atom_site_label_4
_geom_torsion
C4 N1 C1 C2 0.0(2)
B1 N1 C1 C2 -175.57(18)
N1 C1 C2 C3 0.6(2)
C1 C2 C3 C4 -1.0(2)
C1 N1 C4 C5 174.50(17)
B1 N1 C4 C5 -9.8(3)
C1 N1 C4 C3 -0.7(2)
B1 N1 C4 C3 175.04(18)
C2 C3 C4 N1 1.1(2)
C2 C3 C4 C5 -173.4(2)
N1 C4 C5 C6 -1.3(3)
C3 C4 C5 C6 172.59(19)
N1 C4 C5 C10 -179.66(16)
C3 C4 C5 C10 -5.8(3)
C9 N2 C6 C7 0.2(2)
B1 N2 C6 C7 -172.38(17)
C9 N2 C6 C5 -179.23(17)
B1 N2 C6 C5 8.2(3)
C4 C5 C6 N2 2.1(3)
C10 C5 C6 N2 -179.53(16)
C4 C5 C6 C7 -177.19(19)
C10 C5 C6 C7 1.2(3)
N2 C6 C7 C8 -0.1(2)
C5 C6 C7 C8 179.21(19)
C6 C7 C8 C9 0.0(2)
C6 N2 C9 C8 -0.2(2)
B1 N2 C9 C8 172.14(18)
C7 C8 C9 N2 0.1(2)
C4 C5 C10 C11 -162(4)
C6 C5 C10 C11 19(4)
C5 C10 C11 C12 7(8)
C10 C11 C12 C17 -63(4)
C10 C11 C12 C13 115(4)
C17 C12 C13 C14 2.2(2)
C11 C12 C13 C14 -175.96(16)
C12 C13 C14 C15 -0.7(3)
C13 C14 C15 C16 -1.9(3)
C13 C14 C15 C18 -179.99(15)
C14 C15 C16 C17 2.9(2)
C18 C15 C16 C17 -178.93(16)
C15 C16 C17 C12 -1.4(3)
C13 C12 C17 C16 -1.2(3)
C11 C12 C17 C16 176.99(16)
C14 C15 C18 C25 -43.0(2)
C16 C15 C18 C25 138.93(18)
C14 C15 C18 C19 136.39(18)
C16 C15 C18 C19 -41.7(2)
C25 C18 C19 C20 -47.3(3)
C15 C18 C19 C20 133.28(17)
C25 C18 C19 C24 134.72(18)
C15 C18 C19 C24 -44.7(2)
C24 C19 C20 C21 -0.4(3)
C18 C19 C20 C21 -178.37(16)
C19 C20 C21 C22 -1.5(3)
C20 C21 C22 C23 1.9(3)
C21 C22 C23 C24 -0.4(3)
C22 C23 C24 C19 -1.5(3)
C20 C19 C24 C23 1.9(3)
C18 C19 C24 C23 179.88(17)
C15 C18 C25 C32 -13.6(3)
C19 C18 C25 C32 167.07(17)
C15 C18 C25 C26 165.70(16)
C19 C18 C25 C26 -13.6(3)
C18 C25 C26 C27 132.6(2)
C32 C25 C26 C27 -48.1(3)
C18 C25 C26 C31 -49.7(3)
C32 C25 C26 C31 129.65(19)
C31 C26 C27 C28 3.1(3)
C25 C26 C27 C28 -179.1(2)
C26 C27 C28 C29 -2.8(3)
C27 C28 C29 C30 1.2(3)
C28 C29 C30 C31 0.0(4)
C29 C30 C31 C26 0.4(3)
C27 C26 C31 C30 -1.9(3)
C25 C26 C31 C30 -179.75(19)
C18 C25 C32 C33 137.8(2)
C26 C25 C32 C33 -41.5(2)
C18 C25 C32 C37 -43.9(3)
C26 C25 C32 C37 136.73(18)
C37 C32 C33 C34 1.3(3)
C25 C32 C33 C34 179.60(18)
C32 C33 C34 C35 0.5(3)
C33 C34 C35 C36 -1.4(3)
C34 C35 C36 C37 0.4(3)
C35 C36 C37 C32 1.5(3)
C33 C32 C37 C36 -2.3(3)
C25 C32 C37 C36 179.39(18)
C9 N2 B1 F2 53.1(3)
C6 N2 B1 F2 -135.89(17)
C9 N2 B1 F1 -68.5(2)
C6 N2 B1 F1 102.51(19)
C9 N2 B1 N1 172.99(17)
C6 N2 B1 N1 -16.0(2)
C1 N1 B1 F2 -47.1(3)
C4 N1 B1 F2 138.08(19)
C1 N1 B1 F1 74.2(2)
C4 N1 B1 F1 -100.7(2)
C1 N1 B1 N2 -168.24(18)
C4 N1 B1 N2 16.9(3)
